data_7057304
loop_
_publ_author_name
'Doroshenko, Iaroslav'
'Babiak, Michal'
'Buchholz, Axel'
'G\"orls, Helmar'
'Plass, Winfried'
'Pinkas, Jiri'

_publ_section_title
;
 New molecular heptanuclear cobalt phosphonates: synthesis, structures and
 magnetic properties
;
_journal_issue 12
_journal_name_full 'New Journal of Chemistry'
_journal_page_first 9568
_journal_paper_doi 10.1039/C8NJ00902C
_journal_volume 42
_journal_year 2018
_chemical_formula_sum 'C70 H110 Co7 N6 O34 P6'
_chemical_formula_weight 2177.96
_space_group_crystal_system monoclinic
_space_group_IT_number 14
_space_group_name_Hall '-P 2yn'
_space_group_name_H-M_alt 'P 1 21/n 1'
_symmetry_space_group_name_Hall '-P 2yn'
_symmetry_space_group_name_H-M 'P 1 21/n 1'
_atom_sites_solution_hydrogens geom
_audit_creation_method
;
by MiB
;
_audit_update_record
;
2017-06-30 deposited with the CCDC.
2018-04-19 downloaded from the CCDC.
;
_cell_angle_alpha 90
_cell_angle_beta 93.8390(10)
_cell_angle_gamma 90
_cell_formula_units_Z 2
_cell_length_a 13.79630(10)
_cell_length_b 12.39810(10)
_cell_length_c 26.5916(3)
_cell_measurement_reflns_used 21289
_cell_measurement_temperature 120(2)
_cell_measurement_theta_max 29.7920
_cell_measurement_theta_min 2.0450
_cell_volume 4538.23(7)
_computing_cell_refinement 'CrysAlisPro 1.171.38.41 (Rigaku OD, 2015)'
_computing_data_collection
;
CrystalClear-SM Expert 2.0 r15 (Rigaku, 2011)
;
_computing_data_reduction 'CrysAlisPro 1.171.38.41 (Rigaku OD, 2015)'
_computing_structure_refinement 'SHELXL-2014/7 (Sheldrick, 2014)'
_diffrn_ambient_temperature 120(2)
_diffrn_measured_fraction_theta_full 1.000
_diffrn_measured_fraction_theta_max 1.000
_diffrn_measurement_device_type 'AFC11 (Right): Eulerian 3 circle'
_diffrn_measurement_method 'Profile data from \w-scans'
_diffrn_radiation_type 'Molybdenum K\a'
_diffrn_radiation_wavelength 0.71075
_diffrn_reflns_av_R_equivalents 0.0167
_diffrn_reflns_av_unetI/netI 0.0147
_diffrn_reflns_Laue_measured_fraction_full 1.000
_diffrn_reflns_Laue_measured_fraction_max 1.000
_diffrn_reflns_limit_h_max 16
_diffrn_reflns_limit_h_min -16
_diffrn_reflns_limit_k_max 14
_diffrn_reflns_limit_k_min -15
_diffrn_reflns_limit_l_max 32
_diffrn_reflns_limit_l_min -30
_diffrn_reflns_number 28772
_diffrn_reflns_point_group_measured_fraction_full 1.000
_diffrn_reflns_point_group_measured_fraction_max 1.000
_diffrn_reflns_theta_full 25.242
_diffrn_reflns_theta_max 25.682
_diffrn_reflns_theta_min 2.211
_diffrn_source 'Rotating Anode MicroMax-007HF DW 1.2 kW'
_diffrn_standards_decay_% 0(infinity)
_diffrn_standards_interval_count infinity
_diffrn_standards_number 0
_exptl_absorpt_coefficient_mu 1.438
_exptl_absorpt_correction_T_max 1.00000
_exptl_absorpt_correction_T_min 0.95432
_exptl_absorpt_correction_type multi-scan
_exptl_absorpt_process_details
;
CrysAlisPro 1.171.38.41 (Rigaku Oxford Diffraction, 2015)
Empirical absorption correction using spherical harmonics,
 implemented in SCALE3 ABSPACK scaling algorithm.
;
_exptl_crystal_colour purple
_exptl_crystal_density_diffrn 1.594
_exptl_crystal_description prism
_exptl_crystal_F_000 2246
_exptl_crystal_size_max 0.050
_exptl_crystal_size_mid 0.050
_exptl_crystal_size_min 0.030
_refine_diff_density_max 1.134
_refine_diff_density_min -0.941
_refine_diff_density_rms 0.083
_refine_ls_extinction_method none
_refine_ls_goodness_of_fit_ref 1.242
_refine_ls_hydrogen_treatment constr
_refine_ls_matrix_type full
_refine_ls_number_parameters 656
_refine_ls_number_reflns 8625
_refine_ls_number_restraints 234
_refine_ls_restrained_S_all 1.231
_refine_ls_R_factor_all 0.0482
_refine_ls_R_factor_gt 0.0468
_refine_ls_shift/su_max 0.001
_refine_ls_shift/su_mean 0.000
_refine_ls_structure_factor_coef Fsqd
_refine_ls_weighting_details 'w=1/[\s^2^(Fo^2^)+(0.0112P)^2^+17.4800P] where P=(Fo^2^+2Fc^2^)/3'
_refine_ls_weighting_scheme calc
_refine_ls_wR_factor_gt 0.1043
_refine_ls_wR_factor_ref 0.1048
_reflns_Friedel_coverage 0.000
_reflns_number_gt 8297
_reflns_number_total 8625
_reflns_threshold_expression 'I > 2\s(I)'
_cod_data_source_file c8nj00902c2.cif
_cod_data_source_block Doroshenko_ID65_Co
_cod_depositor_comments 'Adding full bibliography for 7057302--7057305.cif.'
_cod_database_code 7057304
_shelx_shelxl_version_number 2014/7
_shelx_space_group_comment
;
The symmetry employed for this shelxl refinement is uniquely defined
by the following loop, which should always be used as a source of
symmetry information in preference to the above space-group names.
They are only intended as comments.
;
_shelx_estimated_absorpt_t_min 0.932
_shelx_estimated_absorpt_t_max 0.958

loop_
_space_group_symop_operation_xyz
'x, y, z'
'-x+1/2, y+1/2, -z+1/2'
'-x, -y, -z'
'x-1/2, -y-1/2, z-1/2'

loop_
_atom_site_label
_atom_site_type_symbol
_atom_site_fract_x
_atom_site_fract_y
_atom_site_fract_z
_atom_site_U_iso_or_equiv
_atom_site_adp_type
_atom_site_occupancy
_atom_site_site_symmetry_order
_atom_site_calc_flag
_atom_site_refinement_flags_posn
_atom_site_refinement_flags_adp
_atom_site_refinement_flags_occupancy
_atom_site_disorder_assembly
_atom_site_disorder_group
Co1 Co 0.5000 0.5000 0.5000 0.01812(15) Uani 1 2 d S . P . .
Co2 Co 0.61558(4) 0.51886(4) 0.62325(2) 0.02440(12) Uani 1 1 d . . . . .
Co3 Co 0.60458(4) 0.24525(4) 0.52302(2) 0.02439(12) Uani 1 1 d . . . . .
Co4 Co 0.70401(4) 0.47661(4) 0.41253(2) 0.02468(13) Uani 1 1 d . . . . .
P1_1 P 0.72510(7) 0.45014(8) 0.53307(4) 0.0216(2) Uani 1 1 d . . . . .
O1_1 O 0.6359(2) 0.5452(2) 0.70450(11) 0.0350(7) Uani 1 1 d . . . . .
H1_1 H 0.5889 0.5694 0.7195 0.053 Uiso 1 1 calc R U . . .
O2_1 O 0.62673(18) 0.4975(2) 0.54629(9) 0.0212(5) Uani 1 1 d . . . . .
O3_1 O 0.75900(19) 0.4869(2) 0.48324(10) 0.0261(6) Uani 1 1 d . . . . .
O4_1 O 0.72461(19) 0.3282(2) 0.53991(10) 0.0250(6) Uani 1 1 d . . . . .
N1_1 N 0.7627(2) 0.4886(3) 0.63042(12) 0.0273(7) Uani 1 1 d . . . . .
C1_1 C 0.6821(3) 0.4663(3) 0.73338(15) 0.0350(10) Uani 1 1 d . . . . .
C2_1 C 0.6469(4) 0.4357(4) 0.77905(18) 0.0468(12) Uani 1 1 d . . . . .
H2_1 H 0.5885 0.4661 0.7898 0.056 Uiso 1 1 calc R U . . .
C3_1 C 0.6987(5) 0.3595(4) 0.80905(19) 0.0559(15) Uani 1 1 d . . . . .
H3_1 H 0.6747 0.3379 0.8402 0.067 Uiso 1 1 calc R U . . .
C4_1 C 0.7835(5) 0.3155(4) 0.79415(19) 0.0573(16) Uani 1 1 d . . . . .
H4_1 H 0.8188 0.2651 0.8151 0.069 Uiso 1 1 calc R U . . .
C5_1 C 0.8173(4) 0.3455(4) 0.74819(18) 0.0476(13) Uani 1 1 d . . . . .
H5_1 H 0.8761 0.3150 0.7380 0.057 Uiso 1 1 calc R U . . .
C6_1 C 0.7668(3) 0.4197(4) 0.71641(16) 0.0371(10) Uani 1 1 d . . . . .
C7_1 C 0.8071(3) 0.4422(3) 0.66820(16) 0.0345(10) Uani 1 1 d . . . . .
H7_1 H 0.8722 0.4204 0.6645 0.041 Uiso 1 1 calc R U . . .
C8_1 C 0.8112(3) 0.5064(3) 0.58260(15) 0.0265(8) Uani 1 1 d . . . . .
C9_1 C 0.8175(3) 0.6294(3) 0.57550(17) 0.0328(9) Uani 1 1 d . . . . .
H9A_1 H 0.8604 0.6603 0.6026 0.049 Uiso 1 1 calc R U . . .
H9B_1 H 0.7526 0.6610 0.5764 0.049 Uiso 1 1 calc R U . . .
H9C_1 H 0.8437 0.6452 0.5429 0.049 Uiso 1 1 calc R U . . .
C10_1 C 0.9108(3) 0.4544(4) 0.57964(18) 0.0369(10) Uani 1 1 d . . . . .
H10A_1 H 0.9552 0.4824 0.6069 0.055 Uiso 1 1 calc R U . . .
H10B_1 H 0.9363 0.4714 0.5470 0.055 Uiso 1 1 calc R U . . .
H10C_1 H 0.9049 0.3761 0.5831 0.055 Uiso 1 1 calc R U . . .
P1_2 P 0.46680(7) 0.69015(8) 0.58205(4) 0.0235(2) Uani 1 1 d . . . . .
O1_2 O 0.3287(2) 0.8813(2) 0.43337(12) 0.0331(7) Uani 1 1 d . . . . .
H1_2 H 0.3183 0.8716 0.4022 0.050 Uiso 1 1 calc R U . . .
O2_2 O 0.47190(18) 0.6531(2) 0.52706(10) 0.0226(5) Uani 1 1 d . . . . .
O3_2 O 0.5548(2) 0.6603(2) 0.61678(10) 0.0308(6) Uani 1 1 d . . . . .
O4_2 O 0.3716(2) 0.6575(2) 0.60280(12) 0.0346(7) Uani 1 1 d . . . . .
N1_2 N 0.3929(2) 0.8620(2) 0.53538(12) 0.0239(7) Uani 1 1 d . . . . .
C1_2 C 0.2529(3) 0.9387(3) 0.45136(18) 0.0352(10) Uani 1 1 d . . . . .
C2_2 C 0.1782(3) 0.9774(4) 0.4201(2) 0.0442(12) Uani 1 1 d . . . . .
H2_2 H 0.1775 0.9595 0.3854 0.053 Uiso 1 1 calc R U . . .
C3_2 C 0.1060(4) 1.0388(5) 0.4353(2) 0.0569(14) Uani 1 1 d . . . . .
H3_2 H 0.0557 1.0631 0.4118 0.068 Uiso 1 1 calc R U . . .
C4_2 C 0.1060(4) 1.0664(5) 0.4855(2) 0.0544(14) Uani 1 1 d . . . . .
H4_2 H 0.0563 1.1115 0.4969 0.065 Uiso 1 1 calc R U . . .
C5_2 C 0.1777(4) 1.0287(4) 0.5187(2) 0.0444(11) Uani 1 1 d . . . . .
H5_2 H 0.1764 1.0467 0.5534 0.053 Uiso 1 1 calc R U . . .
C6_2 C 0.2530(3) 0.9640(3) 0.50291(17) 0.0345(10) Uani 1 1 d . . . . .
C7_2 C 0.3273(3) 0.9310(3) 0.54188(17) 0.0346(10) Uani 1 1 d . . . . .
H7_2 H 0.3261 0.9635 0.5742 0.041 Uiso 1 1 calc R U . . .
C8_2 C 0.4676(3) 0.8385(3) 0.57682(16) 0.0278(9) Uani 1 1 d . . . . .
C9_2 C 0.5658(3) 0.8743(3) 0.55787(19) 0.0375(10) Uani 1 1 d . . . . .
H9A_2 H 0.5653 0.9525 0.5526 0.056 Uiso 1 1 calc R U . . .
H9B_2 H 0.5763 0.8378 0.5260 0.056 Uiso 1 1 calc R U . . .
H9C_2 H 0.6183 0.8553 0.5830 0.056 Uiso 1 1 calc R U . . .
C10_2 C 0.4504(4) 0.8909(4) 0.62725(17) 0.0418(11) Uani 1 1 d . . . . .
H10A_2 H 0.4535 0.9695 0.6239 0.063 Uiso 1 1 calc R U . . .
H10B_2 H 0.5004 0.8667 0.6527 0.063 Uiso 1 1 calc R U . . .
H10C_2 H 0.3862 0.8701 0.6376 0.063 Uiso 1 1 calc R U . . .
P1_3 P 0.46393(7) 0.34953(8) 0.59792(4) 0.0225(2) Uani 1 1 d . . . . .
O1_3 O 0.1826(2) 0.5915(2) 0.61769(12) 0.0372(7) Uani 1 1 d . . . . .
O2_3 O 0.42774(18) 0.4400(2) 0.56240(9) 0.0213(5) Uani 1 1 d . . . . .
O3_3 O 0.5362(2) 0.3917(2) 0.63988(10) 0.0315(6) Uani 1 1 d . . . . .
O4_3 O 0.50632(19) 0.2517(2) 0.57267(10) 0.0273(6) Uani 1 1 d . . . . .
N1_3 N 0.2918(2) 0.3942(3) 0.63548(12) 0.0257(7) Uani 1 1 d . . . . .
C1_3 C 0.1375(3) 0.5619(3) 0.65683(15) 0.0274(8) Uani 1 1 d . . . . .
C2_3 C 0.0629(3) 0.6280(4) 0.67409(17) 0.0342(9) Uani 1 1 d . . . . .
H2_3 H 0.0476 0.6937 0.6570 0.041 Uiso 1 1 calc R U . . .
C3_3 C 0.0121(3) 0.6000(4) 0.71483(16) 0.0376(10) Uani 1 1 d . . . . .
H3_3 H -0.0372 0.6465 0.7255 0.045 Uiso 1 1 calc R U . . .
C4_3 C 0.0323(3) 0.5036(4) 0.74064(17) 0.0420(11) Uani 1 1 d . . . . .
H4_3 H -0.0029 0.4840 0.7688 0.050 Uiso 1 1 calc R U . . .
C5_3 C 0.1042(3) 0.4376(4) 0.72451(17) 0.0374(10) Uani 1 1 d . . . . .
H5_3 H 0.1176 0.3716 0.7418 0.045 Uiso 1 1 calc R U . . .
C6_3 C 0.1585(3) 0.4642(3) 0.68347(15) 0.0284(9) Uani 1 1 d . . . . .
C7_3 C 0.2316(3) 0.3868(3) 0.67039(15) 0.0281(8) Uani 1 1 d . . . . .
H7_3 H 0.2357 0.3227 0.6900 0.034 Uiso 1 1 calc R U . . .
C8_3 C 0.3542(3) 0.2993(3) 0.62576(16) 0.0289(9) Uani 1 1 d . . . . .
C9_3 C 0.3824(4) 0.2305(4) 0.6722(2) 0.0476(13) Uani 1 1 d . . . . .
H9A_3 H 0.3246 0.1938 0.6833 0.071 Uiso 1 1 calc R U . . .
H9B_3 H 0.4099 0.2768 0.6994 0.071 Uiso 1 1 calc R U . . .
H9C_3 H 0.4307 0.1767 0.6637 0.071 Uiso 1 1 calc R U . . .
C10_3 C 0.2967(3) 0.2319(4) 0.5853(2) 0.0441(12) Uani 1 1 d . . . . .
H10A_3 H 0.2374 0.2042 0.5990 0.066 Uiso 1 1 calc R U . . .
H10B_3 H 0.3368 0.1714 0.5752 0.066 Uiso 1 1 calc R U . . .
H10C_3 H 0.2794 0.2773 0.5558 0.066 Uiso 1 1 calc R U . . .
O1_10 O 0.112(3) 0.9284(18) 0.6437(11) 0.063(6) Uani 0.42(5) 1 d D U P A 1
H1_10 H 0.1160 0.8794 0.6222 0.094 Uiso 0.42(5) 1 calc R U P A 1
C1_10 C 0.187(3) 0.914(4) 0.6842(15) 0.068(6) Uani 0.42(5) 1 d D U P A 1
H1A_10 H 0.2243 0.8487 0.6779 0.103 Uiso 0.42(5) 1 calc R U P A 1
H1B_10 H 0.1568 0.9070 0.7164 0.103 Uiso 0.42(5) 1 calc R U P A 1
H1C_10 H 0.2304 0.9766 0.6855 0.103 Uiso 0.42(5) 1 calc R U P A 1
O1_11 O 0.1521(18) 0.9475(14) 0.6364(4) 0.056(4) Uani 0.58(5) 1 d D U P A 2
H1_11 H 0.1409 0.9020 0.6133 0.083 Uiso 0.58(5) 1 calc R U P A 2
C1_11 C 0.179(3) 0.892(3) 0.6833(10) 0.070(5) Uani 0.58(5) 1 d D U P A 2
H1A_11 H 0.2083 0.8221 0.6760 0.106 Uiso 0.58(5) 1 calc R U P A 2
H1B_11 H 0.1212 0.8805 0.7020 0.106 Uiso 0.58(5) 1 calc R U P A 2
H1C_11 H 0.2262 0.9357 0.7036 0.106 Uiso 0.58(5) 1 calc R U P A 2
O1_12 O 0.3142(3) 0.7823(3) 0.35085(12) 0.0455(8) Uani 1 1 d D U . . .
H1_12 H 0.3581 0.7373 0.3587 0.068 Uiso 1 1 calc R U . . .
C1_12 C 0.3408(4) 0.8441(5) 0.3086(2) 0.0573(14) Uani 1 1 d D U . . .
H1A_12 H 0.3472 0.7962 0.2797 0.086 Uiso 1 1 calc R U . . .
H1B_12 H 0.4030 0.8804 0.3170 0.086 Uiso 1 1 calc R U . . .
H1C_12 H 0.2906 0.8982 0.3001 0.086 Uiso 1 1 calc R U . . .
O1_13 O 0.4249(15) 0.6377(11) 0.8430(4) 0.072(4) Uani 0.45(2) 1 d D U P B 1
H1_13 H 0.4036 0.5820 0.8565 0.107 Uiso 0.45(2) 1 calc R U P B 1
C1_13 C 0.492(3) 0.693(3) 0.8789(15) 0.088(7) Uani 0.45(2) 1 d D U P B 1
H1A_13 H 0.4674 0.7652 0.8857 0.133 Uiso 0.45(2) 1 calc R U P B 1
H1B_13 H 0.5559 0.6992 0.8648 0.133 Uiso 0.45(2) 1 calc R U P B 1
H1C_13 H 0.4990 0.6518 0.9104 0.133 Uiso 0.45(2) 1 calc R U P B 1
O1_14 O 0.4838(12) 0.5970(12) 0.8444(4) 0.087(4) Uani 0.55(2) 1 d D U P B 2
H1_14 H 0.4911 0.5421 0.8627 0.131 Uiso 0.55(2) 1 calc R U P B 2
C1_14 C 0.4784(14) 0.6930(19) 0.8761(9) 0.055(4) Uani 0.55(2) 1 d D U P B 2
H1A_14 H 0.4190 0.6903 0.8943 0.082 Uiso 0.55(2) 1 calc R U P B 2
H1B_14 H 0.4775 0.7578 0.8550 0.082 Uiso 0.55(2) 1 calc R U P B 2
H1C_14 H 0.5351 0.6952 0.9004 0.082 Uiso 0.55(2) 1 calc R U P B 2
O1_15 O 0.4917(4) 0.6384(4) 0.7462(2) 0.0538(16) Uani 0.790(12) 1 d D U P C 1
H1_15 H 0.4862 0.6480 0.7771 0.081 Uiso 0.790(12) 1 calc R U P C 1
C1_15 C 0.3956(7) 0.6251(9) 0.7205(3) 0.066(3) Uani 0.790(12) 1 d D U P C 1
H1A_15 H 0.3465 0.6236 0.7455 0.099 Uiso 0.790(12) 1 calc R U P C 1
H1B_15 H 0.3934 0.5572 0.7016 0.099 Uiso 0.790(12) 1 calc R U P C 1
H1C_15 H 0.3824 0.6855 0.6973 0.099 Uiso 0.790(12) 1 calc R U P C 1
O1_16 O 0.4687(17) 0.644(2) 0.7122(10) 0.069(6) Uani 0.210(12) 1 d D U P C 2
H1_16 H 0.4512 0.6615 0.6826 0.103 Uiso 0.210(12) 1 calc R U P C 2
C1_16 C 0.388(3) 0.591(4) 0.7352(15) 0.074(8) Uani 0.210(12) 1 d D U P C 2
H1A_16 H 0.4038 0.5829 0.7715 0.111 Uiso 0.210(12) 1 calc R U P C 2
H1B_16 H 0.3776 0.5192 0.7200 0.111 Uiso 0.210(12) 1 calc R U P C 2
H1C_16 H 0.3293 0.6342 0.7294 0.111 Uiso 0.210(12) 1 calc R U P C 2
O1_17 O 0.1619(12) 0.7849(8) 0.5783(4) 0.068(3) Uani 0.69(3) 1 d D U P D 1
H1_17 H 0.1822 0.7301 0.5943 0.102 Uiso 0.69(3) 1 calc R U P D 1
C1_17 C 0.0976(10) 0.7519(11) 0.5357(5) 0.047(2) Uani 0.69(3) 1 d D U P D 1
H1A_17 H 0.1156 0.6794 0.5249 0.071 Uiso 0.69(3) 1 calc R U P D 1
H1B_17 H 0.1034 0.8027 0.5078 0.071 Uiso 0.69(3) 1 calc R U P D 1
H1C_17 H 0.0304 0.7513 0.5455 0.071 Uiso 0.69(3) 1 calc R U P D 1
O1_18 O 0.111(2) 0.7760(15) 0.5736(7) 0.050(5) Uani 0.31(3) 1 d D U P D 2
H1_18 H 0.0591 0.7846 0.5881 0.075 Uiso 0.31(3) 1 calc R U P D 2
C1_18 C 0.088(3) 0.759(3) 0.5201(9) 0.056(6) Uani 0.31(3) 1 d D U P D 2
H1A_18 H 0.0392 0.7020 0.5154 0.084 Uiso 0.31(3) 1 calc R U P D 2
H1B_18 H 0.1469 0.7383 0.5040 0.084 Uiso 0.31(3) 1 calc R U P D 2
H1C_18 H 0.0621 0.8262 0.5049 0.084 Uiso 0.31(3) 1 calc R U P D 2

loop_
_atom_site_aniso_label
_atom_site_aniso_U_11
_atom_site_aniso_U_22
_atom_site_aniso_U_33
_atom_site_aniso_U_23
_atom_site_aniso_U_13
_atom_site_aniso_U_12
Co1 0.0195(3) 0.0131(3) 0.0214(3) -0.0025(3) -0.0013(3) -0.0003(3)
Co2 0.0279(3) 0.0192(3) 0.0254(3) -0.0007(2) -0.0030(2) -0.0009(2)
Co3 0.0229(3) 0.0159(2) 0.0345(3) -0.0051(2) 0.0028(2) -0.0010(2)
Co4 0.0282(3) 0.0195(3) 0.0268(3) 0.0000(2) 0.0053(2) -0.0006(2)
P1_1 0.0207(5) 0.0169(4) 0.0267(5) -0.0008(4) -0.0021(4) -0.0014(4)
O1_1 0.0472(19) 0.0307(16) 0.0266(15) -0.0017(13) -0.0027(13) 0.0006(14)
O2_1 0.0225(13) 0.0192(13) 0.0213(13) -0.0029(10) -0.0031(10) -0.0010(10)
O3_1 0.0241(13) 0.0256(14) 0.0286(14) 0.0016(12) 0.0015(11) -0.0014(11)
O4_1 0.0250(14) 0.0176(13) 0.0318(15) 0.0001(11) -0.0035(11) -0.0008(10)
N1_1 0.0287(17) 0.0230(16) 0.0289(17) -0.0025(14) -0.0078(14) -0.0034(14)
C1_1 0.055(3) 0.027(2) 0.022(2) -0.0005(17) -0.0117(19) -0.0045(19)
C2_1 0.072(4) 0.036(3) 0.031(2) -0.005(2) -0.001(2) -0.003(2)
C3_1 0.101(5) 0.039(3) 0.027(2) 0.002(2) -0.007(3) -0.002(3)
C4_1 0.099(5) 0.037(3) 0.032(3) 0.000(2) -0.021(3) 0.009(3)
C5_1 0.067(3) 0.039(3) 0.034(3) -0.002(2) -0.019(2) 0.008(2)
C6_1 0.050(3) 0.031(2) 0.028(2) -0.0057(18) -0.0155(19) -0.002(2)
C7_1 0.036(2) 0.031(2) 0.035(2) -0.0075(19) -0.0128(18) 0.0006(18)
C8_1 0.0236(19) 0.024(2) 0.031(2) -0.0023(16) -0.0032(16) -0.0023(15)
C9_1 0.034(2) 0.025(2) 0.039(2) -0.0049(18) -0.0010(18) -0.0089(17)
C10_1 0.025(2) 0.038(2) 0.047(3) -0.005(2) -0.0053(19) -0.0003(18)
P1_2 0.0289(5) 0.0155(4) 0.0259(5) -0.0046(4) 0.0012(4) -0.0001(4)
O1_2 0.0310(15) 0.0220(14) 0.0460(18) 0.0024(13) 0.0016(13) 0.0014(12)
O2_2 0.0249(13) 0.0146(12) 0.0280(14) -0.0043(11) -0.0014(11) 0.0014(10)
O3_2 0.0419(17) 0.0202(14) 0.0291(15) -0.0078(12) -0.0073(12) 0.0036(12)
O4_2 0.0424(17) 0.0209(14) 0.0424(17) -0.0098(13) 0.0167(14) -0.0046(12)
N1_2 0.0302(17) 0.0134(14) 0.0280(17) -0.0021(13) 0.0021(13) -0.0001(13)
C1_2 0.037(2) 0.026(2) 0.043(3) 0.0029(19) -0.0010(19) -0.0026(18)
C2_2 0.035(2) 0.042(3) 0.055(3) 0.015(2) -0.009(2) 0.004(2)
C3_2 0.046(3) 0.061(4) 0.063(4) 0.015(3) -0.003(3) 0.010(3)
C4_2 0.054(3) 0.049(3) 0.060(3) 0.003(3) -0.001(3) 0.018(3)
C5_2 0.044(3) 0.036(3) 0.053(3) -0.005(2) 0.004(2) 0.006(2)
C6_2 0.036(2) 0.026(2) 0.041(2) -0.0016(19) 0.0008(19) 0.0008(18)
C7_2 0.041(2) 0.029(2) 0.034(2) -0.0019(18) 0.0027(19) -0.0024(19)
C8_2 0.030(2) 0.0158(18) 0.037(2) -0.0039(16) -0.0029(17) -0.0004(15)
C9_2 0.032(2) 0.022(2) 0.058(3) -0.003(2) -0.002(2) -0.0063(17)
C10_2 0.058(3) 0.026(2) 0.040(3) -0.014(2) -0.008(2) 0.009(2)
P1_3 0.0249(5) 0.0179(5) 0.0247(5) 0.0021(4) 0.0015(4) -0.0012(4)
O1_3 0.0434(18) 0.0308(16) 0.0393(17) 0.0065(14) 0.0175(14) 0.0088(14)
O2_3 0.0235(13) 0.0186(12) 0.0218(13) -0.0003(10) 0.0022(10) 0.0007(10)
O3_3 0.0368(16) 0.0316(15) 0.0249(14) 0.0085(12) -0.0065(12) -0.0089(13)
O4_3 0.0291(14) 0.0191(13) 0.0343(15) 0.0025(12) 0.0070(12) 0.0010(11)
N1_3 0.0273(17) 0.0217(16) 0.0281(17) 0.0005(14) 0.0017(14) -0.0013(13)
C1_3 0.029(2) 0.030(2) 0.0234(19) -0.0059(16) 0.0034(16) -0.0049(17)
C2_3 0.034(2) 0.033(2) 0.035(2) -0.0051(19) 0.0019(18) 0.0028(18)
C3_3 0.035(2) 0.049(3) 0.030(2) -0.012(2) 0.0074(18) 0.001(2)
C4_3 0.042(3) 0.055(3) 0.031(2) -0.001(2) 0.012(2) -0.001(2)
C5_3 0.038(2) 0.043(3) 0.031(2) 0.002(2) 0.0038(18) 0.000(2)
C6_3 0.026(2) 0.032(2) 0.027(2) -0.0022(17) 0.0002(16) -0.0041(17)
C7_3 0.027(2) 0.027(2) 0.030(2) -0.0010(17) 0.0022(16) -0.0040(16)
C8_3 0.032(2) 0.0197(19) 0.036(2) 0.0020(17) 0.0084(17) 0.0005(16)
C9_3 0.049(3) 0.035(3) 0.062(3) 0.025(2) 0.025(2) 0.013(2)
C10_3 0.033(2) 0.032(2) 0.069(3) -0.017(2) 0.015(2) -0.0124(19)
O1_10 0.077(11) 0.042(7) 0.065(9) -0.006(6) -0.029(8) 0.021(8)
C1_10 0.078(11) 0.057(14) 0.066(9) 0.004(8) -0.026(8) 0.021(9)
O1_11 0.065(8) 0.052(6) 0.050(4) 0.002(3) -0.001(4) 0.014(6)
C1_11 0.086(9) 0.057(11) 0.064(7) 0.009(7) -0.024(6) 0.001(8)
O1_12 0.053(2) 0.051(2) 0.0321(17) 0.0075(15) -0.0006(15) 0.0031(16)
C1_12 0.069(4) 0.060(3) 0.044(3) 0.010(3) 0.011(3) 0.003(3)
O1_13 0.103(10) 0.061(7) 0.048(5) -0.005(5) -0.004(6) -0.025(7)
C1_13 0.106(13) 0.083(11) 0.074(11) -0.016(9) -0.014(9) -0.029(10)
O1_14 0.091(9) 0.093(7) 0.078(6) -0.032(5) 0.016(6) -0.027(6)
C1_14 0.052(7) 0.068(7) 0.043(6) -0.001(5) -0.008(5) -0.023(6)
O1_15 0.072(3) 0.054(3) 0.036(3) -0.007(2) 0.006(2) 0.005(2)
C1_15 0.072(5) 0.091(7) 0.035(5) -0.003(4) 0.006(4) -0.019(4)
O1_16 0.069(11) 0.092(12) 0.046(12) 0.011(10) 0.014(9) -0.005(10)
C1_16 0.074(12) 0.107(16) 0.041(14) 0.012(13) 0.004(10) -0.018(11)
O1_17 0.087(7) 0.048(4) 0.065(4) -0.002(3) -0.016(5) 0.037(5)
C1_17 0.054(5) 0.043(4) 0.046(6) 0.010(5) 0.009(5) 0.021(4)
O1_18 0.088(12) 0.032(7) 0.032(7) 0.015(5) 0.010(8) 0.040(9)
C1_18 0.081(12) 0.053(10) 0.036(8) 0.011(8) 0.010(9) 0.025(9)

loop_
_atom_type_symbol
_atom_type_description
_atom_type_scat_dispersion_real
_atom_type_scat_dispersion_imag
_atom_type_scat_source
C C 0.0033 0.0016 'International Tables Vol C Tables 4.2.6.8 and 6.1.1.4'
H H 0.0000 0.0000 'International Tables Vol C Tables 4.2.6.8 and 6.1.1.4'
N N 0.0061 0.0033 'International Tables Vol C Tables 4.2.6.8 and 6.1.1.4'
O O 0.0106 0.0060 'International Tables Vol C Tables 4.2.6.8 and 6.1.1.4'
P P 0.1023 0.0942 'International Tables Vol C Tables 4.2.6.8 and 6.1.1.4'
Co Co 0.3494 0.9721 'International Tables Vol C Tables 4.2.6.8 and 6.1.1.4'

loop_
_geom_angle_atom_site_label_1
_geom_angle_atom_site_label_2
_geom_angle_atom_site_label_3
_geom_angle
_geom_angle_site_symmetry_1
_geom_angle_site_symmetry_3
O2_1 Co1 O2_1 180.0 3_666 .
O2_1 Co1 O2_2 91.30(10) 3_666 .
O2_1 Co1 O2_2 88.70(10) . .
O2_1 Co1 O2_2 88.70(10) 3_666 3_666
O2_1 Co1 O2_2 91.30(10) . 3_666
O2_2 Co1 O2_2 180.0 . 3_666
O2_1 Co1 O2_3 92.74(10) 3_666 .
O2_1 Co1 O2_3 87.27(10) . .
O2_2 Co1 O2_3 86.64(10) . .
O2_2 Co1 O2_3 93.36(10) 3_666 .
O2_1 Co1 O2_3 87.26(10) 3_666 3_666
O2_1 Co1 O2_3 92.74(10) . 3_666
O2_2 Co1 O2_3 93.36(10) . 3_666
O2_2 Co1 O2_3 86.63(10) 3_666 3_666
O2_3 Co1 O2_3 180.00(8) . 3_666
O3_2 Co2 O3_3 119.63(13) . .
O3_2 Co2 N1_1 126.02(13) . .
O3_3 Co2 N1_1 112.90(13) . .
O3_2 Co2 O2_1 95.01(11) . .
O3_3 Co2 O2_1 101.33(11) . .
N1_1 Co2 O2_1 86.02(12) . .
O4_3 Co3 O4_1 115.68(12) . .
O4_3 Co3 N1_2 125.91(12) . 3_666
O4_1 Co3 N1_2 117.02(12) . 3_666
O4_3 Co3 O2_2 93.60(11) . 3_666
O4_1 Co3 O2_2 102.28(10) . 3_666
N1_2 Co3 O2_2 86.64(11) 3_666 3_666
O4_3 Co3 O1_2 87.51(11) . 3_666
O4_1 Co3 O1_2 86.22(11) . 3_666
N1_2 Co3 O1_2 84.58(12) 3_666 3_666
O2_2 Co3 O1_2 169.89(11) 3_666 3_666
O3_1 Co4 O4_2 114.19(12) . 3_666
O3_1 Co4 O1_3 98.56(12) . 3_666
O4_2 Co4 O1_3 88.74(13) 3_666 3_666
O3_1 Co4 N1_3 120.96(12) . 3_666
O4_2 Co4 N1_3 124.14(13) 3_666 3_666
O1_3 Co4 N1_3 91.38(13) 3_666 3_666
O3_1 Co4 O2_3 87.39(10) . 3_666
O4_2 Co4 O2_3 91.29(11) 3_666 3_666
O1_3 Co4 O2_3 173.47(11) 3_666 3_666
N1_3 Co4 O2_3 83.21(11) 3_666 3_666
O3_1 P1_1 O4_1 114.20(16) . .
O3_1 P1_1 O2_1 114.56(15) . .
O4_1 P1_1 O2_1 109.90(15) . .
O3_1 P1_1 C8_1 106.87(17) . .
O4_1 P1_1 C8_1 107.28(17) . .
O2_1 P1_1 C8_1 103.12(16) . .
C1_1 O1_1 H1_1 109.5 . .
P1_1 O2_1 Co1 126.28(15) . .
P1_1 O2_1 Co2 113.41(14) . .
Co1 O2_1 Co2 117.92(12) . .
P1_1 O3_1 Co4 133.88(16) . .
P1_1 O4_1 Co3 120.00(15) . .
C7_1 N1_1 C8_1 121.2(4) . .
C7_1 N1_1 Co2 124.9(3) . .
C8_1 N1_1 Co2 112.9(2) . .
O1_1 C1_1 C2_1 120.5(4) . .
O1_1 C1_1 C6_1 118.6(4) . .
C2_1 C1_1 C6_1 121.0(4) . .
C1_1 C2_1 C3_1 119.2(5) . .
C1_1 C2_1 H2_1 120.4 . .
C3_1 C2_1 H2_1 120.4 . .
C4_1 C3_1 C2_1 121.0(5) . .
C4_1 C3_1 H3_1 119.5 . .
C2_1 C3_1 H3_1 119.5 . .
C3_1 C4_1 C5_1 119.4(5) . .
C3_1 C4_1 H4_1 120.3 . .
C5_1 C4_1 H4_1 120.3 . .
C4_1 C5_1 C6_1 121.6(5) . .
C4_1 C5_1 H5_1 119.2 . .
C6_1 C5_1 H5_1 119.2 . .
C5_1 C6_1 C1_1 117.8(5) . .
C5_1 C6_1 C7_1 116.8(5) . .
C1_1 C6_1 C7_1 125.3(4) . .
N1_1 C7_1 C6_1 125.9(4) . .
N1_1 C7_1 H7_1 117.0 . .
C6_1 C7_1 H7_1 117.0 . .
N1_1 C8_1 C10_1 116.0(3) . .
N1_1 C8_1 C9_1 106.5(3) . .
C10_1 C8_1 C9_1 110.7(3) . .
N1_1 C8_1 P1_1 104.3(2) . .
C10_1 C8_1 P1_1 110.0(3) . .
C9_1 C8_1 P1_1 109.0(3) . .
C8_1 C9_1 H9A_1 109.5 . .
C8_1 C9_1 H9B_1 109.5 . .
H9A_1 C9_1 H9B_1 109.5 . .
C8_1 C9_1 H9C_1 109.5 . .
H9A_1 C9_1 H9C_1 109.5 . .
H9B_1 C9_1 H9C_1 109.5 . .
C8_1 C10_1 H10A_1 109.5 . .
C8_1 C10_1 H10B_1 109.5 . .
H10A_1 C10_1 H10B_1 109.5 . .
C8_1 C10_1 H10C_1 109.5 . .
H10A_1 C10_1 H10C_1 109.5 . .
H10B_1 C10_1 H10C_1 109.5 . .
O4_2 P1_2 O3_2 113.01(18) . .
O4_2 P1_2 O2_2 111.27(16) . .
O3_2 P1_2 O2_2 114.76(15) . .
O4_2 P1_2 C8_2 107.66(18) . .
O3_2 P1_2 C8_2 106.25(17) . .
O2_2 P1_2 C8_2 103.01(17) . .
C1_2 O1_2 H1_2 109.5 . .
P1_2 O2_2 Co3 112.07(14) . 3_666
P1_2 O2_2 Co1 128.60(15) . .
Co3 O2_2 Co1 115.64(12) 3_666 .
P1_2 O3_2 Co2 126.46(16) . .
P1_2 O4_2 Co4 127.16(17) . 3_666
C7_2 N1_2 C8_2 119.9(3) . .
C7_2 N1_2 Co3 126.3(3) . 3_666
C8_2 N1_2 Co3 112.9(2) . 3_666
C2_2 C1_2 O1_2 122.0(4) . .
C2_2 C1_2 C6_2 117.7(4) . .
O1_2 C1_2 C6_2 120.2(4) . .
C3_2 C2_2 C1_2 124.3(5) . .
C3_2 C2_2 H2_2 117.8 . .
C1_2 C2_2 H2_2 117.8 . .
C2_2 C3_2 C4_2 118.8(5) . .
C2_2 C3_2 H3_2 120.6 . .
C4_2 C3_2 H3_2 120.6 . .
C5_2 C4_2 C3_2 119.7(5) . .
C5_2 C4_2 H4_2 120.2 . .
C3_2 C4_2 H4_2 120.2 . .
C4_2 C5_2 C6_2 121.5(5) . .
C4_2 C5_2 H5_2 119.2 . .
C6_2 C5_2 H5_2 119.2 . .
C5_2 C6_2 C1_2 117.9(4) . .
C5_2 C6_2 C7_2 116.5(4) . .
C1_2 C6_2 C7_2 125.6(4) . .
N1_2 C7_2 C6_2 124.4(4) . .
N1_2 C7_2 H7_2 117.8 . .
C6_2 C7_2 H7_2 117.8 . .
N1_2 C8_2 C10_2 115.3(3) . .
N1_2 C8_2 C9_2 106.4(3) . .
C10_2 C8_2 C9_2 110.9(4) . .
N1_2 C8_2 P1_2 104.2(2) . .
C10_2 C8_2 P1_2 110.9(3) . .
C9_2 C8_2 P1_2 108.7(3) . .
C8_2 C9_2 H9A_2 109.5 . .
C8_2 C9_2 H9B_2 109.5 . .
H9A_2 C9_2 H9B_2 109.5 . .
C8_2 C9_2 H9C_2 109.5 . .
H9A_2 C9_2 H9C_2 109.5 . .
H9B_2 C9_2 H9C_2 109.5 . .
C8_2 C10_2 H10A_2 109.5 . .
C8_2 C10_2 H10B_2 109.5 . .
H10A_2 C10_2 H10B_2 109.5 . .
C8_2 C10_2 H10C_2 109.5 . .
H10A_2 C10_2 H10C_2 109.5 . .
H10B_2 C10_2 H10C_2 109.5 . .
O4_3 P1_3 O2_3 115.54(15) . .
O4_3 P1_3 O3_3 109.96(17) . .
O2_3 P1_3 O3_3 111.63(15) . .
O4_3 P1_3 C8_3 105.02(17) . .
O2_3 P1_3 C8_3 104.69(17) . .
O3_3 P1_3 C8_3 109.54(18) . .
C1_3 O1_3 Co4 129.3(3) . 3_666
P1_3 O2_3 Co1 126.03(15) . .
P1_3 O2_3 Co4 113.22(14) . 3_666
Co1 O2_3 Co4 120.31(11) . 3_666
P1_3 O3_3 Co2 116.64(15) . .
P1_3 O4_3 Co3 129.41(16) . .
C7_3 N1_3 C8_3 118.4(3) . .
C7_3 N1_3 Co4 123.4(3) . 3_666
C8_3 N1_3 Co4 117.9(2) . 3_666
O1_3 C1_3 C2_3 119.6(4) . .
O1_3 C1_3 C6_3 123.1(4) . .
C2_3 C1_3 C6_3 117.3(4) . .
C3_3 C2_3 C1_3 122.0(4) . .
C3_3 C2_3 H2_3 119.0 . .
C1_3 C2_3 H2_3 119.0 . .
C2_3 C3_3 C4_3 120.5(4) . .
C2_3 C3_3 H3_3 119.7 . .
C4_3 C3_3 H3_3 119.7 . .
C5_3 C4_3 C3_3 118.7(4) . .
C5_3 C4_3 H4_3 120.7 . .
C3_3 C4_3 H4_3 120.7 . .
C4_3 C5_3 C6_3 122.4(4) . .
C4_3 C5_3 H5_3 118.8 . .
C6_3 C5_3 H5_3 118.8 . .
C5_3 C6_3 C1_3 119.1(4) . .
C5_3 C6_3 C7_3 116.6(4) . .
C1_3 C6_3 C7_3 124.4(4) . .
N1_3 C7_3 C6_3 128.1(4) . .
N1_3 C7_3 H7_3 115.9 . .
C6_3 C7_3 H7_3 115.9 . .
N1_3 C8_3 C9_3 114.8(3) . .
N1_3 C8_3 C10_3 105.8(3) . .
C9_3 C8_3 C10_3 110.7(4) . .
N1_3 C8_3 P1_3 107.7(3) . .
C9_3 C8_3 P1_3 110.0(3) . .
C10_3 C8_3 P1_3 107.5(3) . .
C8_3 C9_3 H9A_3 109.5 . .
C8_3 C9_3 H9B_3 109.5 . .
H9A_3 C9_3 H9B_3 109.5 . .
C8_3 C9_3 H9C_3 109.5 . .
H9A_3 C9_3 H9C_3 109.5 . .
H9B_3 C9_3 H9C_3 109.5 . .
C8_3 C10_3 H10A_3 109.5 . .
C8_3 C10_3 H10B_3 109.5 . .
H10A_3 C10_3 H10B_3 109.5 . .
C8_3 C10_3 H10C_3 109.5 . .
H10A_3 C10_3 H10C_3 109.5 . .
H10B_3 C10_3 H10C_3 109.5 . .
C1_10 O1_10 H1_10 109.5 . .
O1_10 C1_10 H1A_10 109.5 . .
O1_10 C1_10 H1B_10 109.5 . .
H1A_10 C1_10 H1B_10 109.5 . .
O1_10 C1_10 H1C_10 109.5 . .
H1A_10 C1_10 H1C_10 109.5 . .
H1B_10 C1_10 H1C_10 109.5 . .
C1_11 O1_11 H1_11 109.5 . .
O1_11 C1_11 H1A_11 109.5 . .
O1_11 C1_11 H1B_11 109.5 . .
H1A_11 C1_11 H1B_11 109.5 . .
O1_11 C1_11 H1C_11 109.5 . .
H1A_11 C1_11 H1C_11 109.5 . .
H1B_11 C1_11 H1C_11 109.5 . .
C1_12 O1_12 H1_12 109.5 . .
O1_12 C1_12 H1A_12 109.5 . .
O1_12 C1_12 H1B_12 109.5 . .
H1A_12 C1_12 H1B_12 109.5 . .
O1_12 C1_12 H1C_12 109.5 . .
H1A_12 C1_12 H1C_12 109.5 . .
H1B_12 C1_12 H1C_12 109.5 . .
C1_13 O1_13 H1_13 109.5 . .
O1_13 C1_13 H1A_13 109.5 . .
O1_13 C1_13 H1B_13 109.5 . .
H1A_13 C1_13 H1B_13 109.5 . .
O1_13 C1_13 H1C_13 109.5 . .
H1A_13 C1_13 H1C_13 109.5 . .
H1B_13 C1_13 H1C_13 109.5 . .
C1_14 O1_14 H1_14 109.5 . .
O1_14 C1_14 H1A_14 109.5 . .
O1_14 C1_14 H1B_14 109.5 . .
H1A_14 C1_14 H1B_14 109.5 . .
O1_14 C1_14 H1C_14 109.5 . .
H1A_14 C1_14 H1C_14 109.5 . .
H1B_14 C1_14 H1C_14 109.5 . .
C1_15 O1_15 H1_15 109.5 . .
O1_15 C1_15 H1A_15 109.5 . .
O1_15 C1_15 H1B_15 109.5 . .
H1A_15 C1_15 H1B_15 109.5 . .
O1_15 C1_15 H1C_15 109.5 . .
H1A_15 C1_15 H1C_15 109.5 . .
H1B_15 C1_15 H1C_15 109.5 . .
C1_16 O1_16 H1_16 109.5 . .
O1_16 C1_16 H1A_16 109.5 . .
O1_16 C1_16 H1B_16 109.5 . .
H1A_16 C1_16 H1B_16 109.5 . .
O1_16 C1_16 H1C_16 109.5 . .
H1A_16 C1_16 H1C_16 109.5 . .
H1B_16 C1_16 H1C_16 109.5 . .
C1_17 O1_17 H1_17 109.5 . .
O1_17 C1_17 H1A_17 109.5 . .
O1_17 C1_17 H1B_17 109.5 . .
H1A_17 C1_17 H1B_17 109.5 . .
O1_17 C1_17 H1C_17 109.5 . .
H1A_17 C1_17 H1C_17 109.5 . .
H1B_17 C1_17 H1C_17 109.5 . .
C1_18 O1_18 H1_18 109.5 . .
O1_18 C1_18 H1A_18 109.5 . .
O1_18 C1_18 H1B_18 109.5 . .
H1A_18 C1_18 H1B_18 109.5 . .
O1_18 C1_18 H1C_18 109.5 . .
H1A_18 C1_18 H1C_18 109.5 . .
H1B_18 C1_18 H1C_18 109.5 . .

loop_
_geom_bond_atom_site_label_1
_geom_bond_atom_site_label_2
_geom_bond_distance
_geom_bond_site_symmetry_2
Co1 O2_1 2.070(2) 3_666
Co1 O2_1 2.070(2) .
Co1 O2_2 2.076(2) .
Co1 O2_2 2.076(2) 3_666
Co1 O2_3 2.127(2) .
Co1 O2_3 2.127(2) 3_666
Co2 O3_2 1.946(3) .
Co2 O3_3 1.987(3) .
Co2 N1_1 2.060(3) .
Co2 O2_1 2.079(3) .
Co3 O4_3 1.956(3) .
Co3 O4_1 1.975(3) .
Co3 N1_2 2.047(3) 3_666
Co3 O2_2 2.071(3) 3_666
Co3 O1_2 2.124(3) 3_666
Co4 O3_1 1.984(3) .
Co4 O4_2 1.991(3) 3_666
Co4 O1_3 1.993(3) 3_666
Co4 N1_3 2.052(3) 3_666
Co4 O2_3 2.232(3) 3_666
P1_1 O3_1 1.505(3) .
P1_1 O4_1 1.523(3) .
P1_1 O2_1 1.541(3) .
P1_1 C8_1 1.850(4) .
O1_1 C1_1 1.373(5) .
O1_1 H1_1 0.8400 .
N1_1 C7_1 1.278(5) .
N1_1 C8_1 1.492(5) .
C1_1 C2_1 1.391(7) .
C1_1 C6_1 1.405(7) .
C2_1 C3_1 1.401(7) .
C2_1 H2_1 0.9500 .
C3_1 C4_1 1.374(8) .
C3_1 H3_1 0.9500 .
C4_1 C5_1 1.387(8) .
C4_1 H4_1 0.9500 .
C5_1 C6_1 1.403(6) .
C5_1 H5_1 0.9500 .
C6_1 C7_1 1.458(7) .
C7_1 H7_1 0.9500 .
C8_1 C10_1 1.525(6) .
C8_1 C9_1 1.540(5) .
C9_1 H9A_1 0.9800 .
C9_1 H9B_1 0.9800 .
C9_1 H9C_1 0.9800 .
C10_1 H10A_1 0.9800 .
C10_1 H10B_1 0.9800 .
C10_1 H10C_1 0.9800 .
P1_2 O4_2 1.513(3) .
P1_2 O3_2 1.521(3) .
P1_2 O2_2 1.539(3) .
P1_2 C8_2 1.844(4) .
O1_2 C1_2 1.377(5) .
O1_2 H1_2 0.8400 .
O2_2 Co3 2.071(3) 3_666
O4_2 Co4 1.991(3) 3_666
N1_2 C7_2 1.265(5) .
N1_2 C8_2 1.486(5) .
N1_2 Co3 2.046(3) 3_666
C1_2 C2_2 1.367(6) .
C1_2 C6_2 1.406(6) .
C2_2 C3_2 1.337(7) .
C2_2 H2_2 0.9500 .
C3_2 C4_2 1.379(8) .
C3_2 H3_2 0.9500 .
C4_2 C5_2 1.364(7) .
C4_2 H4_2 0.9500 .
C5_2 C6_2 1.400(6) .
C5_2 H5_2 0.9500 .
C6_2 C7_2 1.466(6) .
C7_2 H7_2 0.9500 .
C8_2 C10_2 1.523(6) .
C8_2 C9_2 1.543(6) .
C9_2 H9A_2 0.9800 .
C9_2 H9B_2 0.9800 .
C9_2 H9C_2 0.9800 .
C10_2 H10A_2 0.9800 .
C10_2 H10B_2 0.9800 .
C10_2 H10C_2 0.9800 .
P1_3 O4_3 1.522(3) .
P1_3 O2_3 1.528(3) .
P1_3 O3_3 1.537(3) .
P1_3 C8_3 1.838(4) .
O1_3 C1_3 1.300(5) .
O1_3 Co4 1.993(3) 3_666
O2_3 Co4 2.232(3) 3_666
N1_3 C7_3 1.289(5) .
N1_3 C8_3 1.490(5) .
N1_3 Co4 2.052(3) 3_666
C1_3 C2_3 1.415(6) .
C1_3 C6_3 1.424(6) .
C2_3 C3_3 1.374(6) .
C2_3 H2_3 0.9500 .
C3_3 C4_3 1.397(7) .
C3_3 H3_3 0.9500 .
C4_3 C5_3 1.376(6) .
C4_3 H4_3 0.9500 .
C5_3 C6_3 1.403(6) .
C5_3 H5_3 0.9500 .
C6_3 C7_3 1.451(6) .
C7_3 H7_3 0.9500 .
C8_3 C9_3 1.529(6) .
C8_3 C10_3 1.540(6) .
C9_3 H9A_3 0.9800 .
C9_3 H9B_3 0.9800 .
C9_3 H9C_3 0.9800 .
C10_3 H10A_3 0.9800 .
C10_3 H10B_3 0.9800 .
C10_3 H10C_3 0.9800 .
O1_10 C1_10 1.456(15) .
O1_10 H1_10 0.8400 .
C1_10 H1A_10 0.9800 .
C1_10 H1B_10 0.9800 .
C1_10 H1C_10 0.9800 .
O1_11 C1_11 1.453(14) .
O1_11 H1_11 0.8400 .
C1_11 H1A_11 0.9800 .
C1_11 H1B_11 0.9800 .
C1_11 H1C_11 0.9800 .
O1_12 C1_12 1.429(6) .
O1_12 H1_12 0.8400 .
C1_12 H1A_12 0.9800 .
C1_12 H1B_12 0.9800 .
C1_12 H1C_12 0.9800 .
O1_13 C1_13 1.458(15) .
O1_13 H1_13 0.8400 .
C1_13 H1A_13 0.9800 .
C1_13 H1B_13 0.9800 .
C1_13 H1C_13 0.9800 .
O1_14 C1_14 1.465(14) .
O1_14 H1_14 0.8400 .
C1_14 H1A_14 0.9800 .
C1_14 H1B_14 0.9800 .
C1_14 H1C_14 0.9800 .
O1_15 C1_15 1.459(9) .
O1_15 H1_15 0.8400 .
C1_15 H1A_15 0.9800 .
C1_15 H1B_15 0.9800 .
C1_15 H1C_15 0.9800 .
O1_16 C1_16 1.457(15) .
O1_16 H1_16 0.8400 .
C1_16 H1A_16 0.9800 .
C1_16 H1B_16 0.9800 .
C1_16 H1C_16 0.9800 .
O1_17 C1_17 1.451(10) .
O1_17 H1_17 0.8400 .
C1_17 H1A_17 0.9800 .
C1_17 H1B_17 0.9800 .
C1_17 H1C_17 0.9800 .
O1_18 C1_18 1.449(14) .
O1_18 H1_18 0.8400 .
C1_18 H1A_18 0.9800 .
C1_18 H1B_18 0.9800 .
C1_18 H1C_18 0.9800 .

loop_
_geom_torsion_atom_site_label_1
_geom_torsion_atom_site_label_2
_geom_torsion_atom_site_label_3
_geom_torsion_atom_site_label_4
_geom_torsion
_geom_torsion_site_symmetry_1
_geom_torsion_site_symmetry_4
O3_1 P1_1 O2_1 Co1 49.7(2) . .
O4_1 P1_1 O2_1 Co1 -80.4(2) . .
C8_1 P1_1 O2_1 Co1 165.45(18) . .
O3_1 P1_1 O2_1 Co2 -148.37(15) . .
O4_1 P1_1 O2_1 Co2 81.48(17) . .
C8_1 P1_1 O2_1 Co2 -32.64(19) . .
O4_1 P1_1 O3_1 Co4 68.6(3) . .
O2_1 P1_1 O3_1 Co4 -59.4(3) . .
C8_1 P1_1 O3_1 Co4 -172.9(2) . .
O3_1 P1_1 O4_1 Co3 -94.2(2) . .
O2_1 P1_1 O4_1 Co3 36.1(2) . .
C8_1 P1_1 O4_1 Co3 147.58(18) . .
O1_1 C1_1 C2_1 C3_1 -176.4(4) . .
C6_1 C1_1 C2_1 C3_1 1.9(7) . .
C1_1 C2_1 C3_1 C4_1 0.5(8) . .
C2_1 C3_1 C4_1 C5_1 -1.4(8) . .
C3_1 C4_1 C5_1 C6_1 0.0(8) . .
C4_1 C5_1 C6_1 C1_1 2.3(7) . .
C4_1 C5_1 C6_1 C7_1 -177.8(5) . .
O1_1 C1_1 C6_1 C5_1 175.1(4) . .
C2_1 C1_1 C6_1 C5_1 -3.2(7) . .
O1_1 C1_1 C6_1 C7_1 -4.8(6) . .
C2_1 C1_1 C6_1 C7_1 176.9(4) . .
C8_1 N1_1 C7_1 C6_1 -179.4(4) . .
Co2 N1_1 C7_1 C6_1 -11.7(6) . .
C5_1 C6_1 C7_1 N1_1 164.6(4) . .
C1_1 C6_1 C7_1 N1_1 -15.5(7) . .
C7_1 N1_1 C8_1 C10_1 7.1(5) . .
Co2 N1_1 C8_1 C10_1 -162.0(3) . .
C7_1 N1_1 C8_1 C9_1 -116.6(4) . .
Co2 N1_1 C8_1 C9_1 74.4(3) . .
C7_1 N1_1 C8_1 P1_1 128.2(3) . .
Co2 N1_1 C8_1 P1_1 -40.8(3) . .
O3_1 P1_1 C8_1 N1_1 167.9(2) . .
O4_1 P1_1 C8_1 N1_1 -69.2(3) . .
O2_1 P1_1 C8_1 N1_1 46.8(3) . .
O3_1 P1_1 C8_1 C10_1 -67.0(3) . .
O4_1 P1_1 C8_1 C10_1 55.9(3) . .
O2_1 P1_1 C8_1 C10_1 171.9(3) . .
O3_1 P1_1 C8_1 C9_1 54.5(3) . .
O4_1 P1_1 C8_1 C9_1 177.3(3) . .
O2_1 P1_1 C8_1 C9_1 -66.6(3) . .
O4_2 P1_2 O2_2 Co3 79.56(19) . 3_666
O3_2 P1_2 O2_2 Co3 -150.55(15) . 3_666
C8_2 P1_2 O2_2 Co3 -35.53(19) . 3_666
O4_2 P1_2 O2_2 Co1 -77.5(2) . .
O3_2 P1_2 O2_2 Co1 52.4(2) . .
C8_2 P1_2 O2_2 Co1 167.38(19) . .
O4_2 P1_2 O3_2 Co2 80.2(2) . .
O2_2 P1_2 O3_2 Co2 -48.8(3) . .
C8_2 P1_2 O3_2 Co2 -162.0(2) . .
O3_2 P1_2 O4_2 Co4 -95.6(2) . 3_666
O2_2 P1_2 O4_2 Co4 35.3(3) . 3_666
C8_2 P1_2 O4_2 Co4 147.4(2) . 3_666
O1_2 C1_2 C2_2 C3_2 -175.9(5) . .
C6_2 C1_2 C2_2 C3_2 0.9(8) . .
C1_2 C2_2 C3_2 C4_2 0.4(9) . .
C2_2 C3_2 C4_2 C5_2 -1.6(9) . .
C3_2 C4_2 C5_2 C6_2 1.4(9) . .
C4_2 C5_2 C6_2 C1_2 0.0(7) . .
C4_2 C5_2 C6_2 C7_2 178.3(5) . .
C2_2 C1_2 C6_2 C5_2 -1.1(7) . .
O1_2 C1_2 C6_2 C5_2 175.8(4) . .
C2_2 C1_2 C6_2 C7_2 -179.2(4) . .
O1_2 C1_2 C6_2 C7_2 -2.3(7) . .
C8_2 N1_2 C7_2 C6_2 177.0(4) . .
Co3 N1_2 C7_2 C6_2 -15.2(6) 3_666 .
C5_2 C6_2 C7_2 N1_2 170.6(4) . .
C1_2 C6_2 C7_2 N1_2 -11.2(7) . .
C7_2 N1_2 C8_2 C10_2 7.6(5) . .
Co3 N1_2 C8_2 C10_2 -161.7(3) 3_666 .
C7_2 N1_2 C8_2 C9_2 -115.8(4) . .
Co3 N1_2 C8_2 C9_2 74.9(3) 3_666 .
C7_2 N1_2 C8_2 P1_2 129.4(3) . .
Co3 N1_2 C8_2 P1_2 -39.9(3) 3_666 .
O4_2 P1_2 C8_2 N1_2 -69.3(3) . .
O3_2 P1_2 C8_2 N1_2 169.4(2) . .
O2_2 P1_2 C8_2 N1_2 48.4(3) . .
O4_2 P1_2 C8_2 C10_2 55.4(3) . .
O3_2 P1_2 C8_2 C10_2 -65.9(3) . .
O2_2 P1_2 C8_2 C10_2 173.1(3) . .
O4_2 P1_2 C8_2 C9_2 177.6(3) . .
O3_2 P1_2 C8_2 C9_2 56.3(3) . .
O2_2 P1_2 C8_2 C9_2 -64.7(3) . .
O4_3 P1_3 O2_3 Co1 -43.1(2) . .
O3_3 P1_3 O2_3 Co1 83.6(2) . .
C8_3 P1_3 O2_3 Co1 -158.03(19) . .
O4_3 P1_3 O2_3 Co4 144.60(14) . 3_666
O3_3 P1_3 O2_3 Co4 -88.79(18) . 3_666
C8_3 P1_3 O2_3 Co4 29.6(2) . 3_666
O4_3 P1_3 O3_3 Co2 100.1(2) . .
O2_3 P1_3 O3_3 Co2 -29.5(2) . .
C8_3 P1_3 O3_3 Co2 -144.99(18) . .
O2_3 P1_3 O4_3 Co3 50.0(3) . .
O3_3 P1_3 O4_3 Co3 -77.5(2) . .
C8_3 P1_3 O4_3 Co3 164.8(2) . .
Co4 O1_3 C1_3 C2_3 174.9(3) 3_666 .
Co4 O1_3 C1_3 C6_3 -6.0(6) 3_666 .
O1_3 C1_3 C2_3 C3_3 179.1(4) . .
C6_3 C1_3 C2_3 C3_3 0.0(6) . .
C1_3 C2_3 C3_3 C4_3 -0.5(7) . .
C2_3 C3_3 C4_3 C5_3 0.1(7) . .
C3_3 C4_3 C5_3 C6_3 0.7(7) . .
C4_3 C5_3 C6_3 C1_3 -1.2(7) . .
C4_3 C5_3 C6_3 C7_3 -179.6(4) . .
O1_3 C1_3 C6_3 C5_3 -178.3(4) . .
C2_3 C1_3 C6_3 C5_3 0.8(6) . .
O1_3 C1_3 C6_3 C7_3 0.0(6) . .
C2_3 C1_3 C6_3 C7_3 179.2(4) . .
C8_3 N1_3 C7_3 C6_3 -174.1(4) . .
Co4 N1_3 C7_3 C6_3 -0.9(6) 3_666 .
C5_3 C6_3 C7_3 N1_3 -178.0(4) . .
C1_3 C6_3 C7_3 N1_3 3.6(7) . .
C7_3 N1_3 C8_3 C9_3 -31.7(5) . .
Co4 N1_3 C8_3 C9_3 154.7(3) 3_666 .
C7_3 N1_3 C8_3 C10_3 90.6(4) . .
Co4 N1_3 C8_3 C10_3 -82.9(3) 3_666 .
C7_3 N1_3 C8_3 P1_3 -154.6(3) . .
Co4 N1_3 C8_3 P1_3 31.8(3) 3_666 .
O4_3 P1_3 C8_3 N1_3 -161.0(3) . .
O2_3 P1_3 C8_3 N1_3 -38.9(3) . .
O3_3 P1_3 C8_3 N1_3 80.9(3) . .
O4_3 P1_3 C8_3 C9_3 73.2(3) . .
O2_3 P1_3 C8_3 C9_3 -164.6(3) . .
O3_3 P1_3 C8_3 C9_3 -44.8(4) . .
O4_3 P1_3 C8_3 C10_3 -47.4(3) . .
O2_3 P1_3 C8_3 C10_3 74.8(3) . .
O3_3 P1_3 C8_3 C10_3 -165.4(3) . .
